data_7202479
loop_
_publ_author_name
'Ando, Shinji'
'Kumaki, Daisuke'
'Nishida, Jun-ichi'
'Tada, Hirokazu'
'Inoue, Youji'
'Tokito, Shizuo'
'Yamashita, Yoshiro'

_publ_section_title
;
 Synthesis, physical properties and field-effect transistors of novel
 thiazolothiazole?phenylene co-oligomers
;
_journal_issue 6
_journal_name_full 'Journal of Materials Chemistry'
_journal_page_first 553
_journal_paper_doi 10.1039/b611814c
_journal_volume 17
_journal_year 2007
_chemical_formula_moiety 'C16 H4 F6 N2 S2 '
_chemical_formula_sum 'C16 H4 F6 N2 S2'
_chemical_formula_weight 402.33
_space_group_IT_number 2
_symmetry_cell_setting triclinic
_symmetry_Int_Tables_number 2
_symmetry_space_group_name_Hall '-P 1'
_symmetry_space_group_name_H-M 'P -1'
_cell_angle_alpha 91.80(5)
_cell_angle_beta 96.94(5)
_cell_angle_gamma 84.68(4)
_cell_formula_units_Z 1
_cell_length_a 3.744(4)
_cell_length_b 6.070(7)
_cell_length_c 15.84(2)
_cell_measurement_reflns_used 3212
_cell_measurement_temperature 93.2
_cell_measurement_theta_max 27.5
_cell_measurement_theta_min 3.4
_cell_volume 355.7(7)
_computing_cell_refinement PROCESS-AUTO
_computing_data_collection PROCESS-AUTO
_computing_data_reduction 'teXsan Ver. 1.11'
_computing_publication_material 'teXsan Ver. 1.11'
_computing_structure_refinement 'teXsan Ver. 1.10'
_computing_structure_solution SIR97
_diffrn_detector_area_resol_mean 10.00
_diffrn_measured_fraction_theta_full 1.0069
_diffrn_measured_fraction_theta_max 1.0069
_diffrn_measurement_device_type 'Rigaku RAXIS-RAPID Imaging Plate'
_diffrn_measurement_method \w
_diffrn_radiation_type 'Mo K\a'
_diffrn_radiation_wavelength 0.7107
_diffrn_reflns_av_R_equivalents 0.022
_diffrn_reflns_limit_h_max 4
_diffrn_reflns_limit_h_min -4
_diffrn_reflns_limit_k_max 7
_diffrn_reflns_limit_k_min -7
_diffrn_reflns_limit_l_max 20
_diffrn_reflns_limit_l_min -20
_diffrn_reflns_number 3457
_diffrn_reflns_theta_full 27.48
_diffrn_reflns_theta_max 27.48
_exptl_absorpt_coefficient_mu 0.449
_exptl_absorpt_correction_T_max 0.956
_exptl_absorpt_correction_T_min 0.830
_exptl_absorpt_correction_type multi-scan
_exptl_absorpt_process_details '(Higashi, 1995)'
_exptl_crystal_colour colorless
_exptl_crystal_density_diffrn 1.878
_exptl_crystal_density_method 'not measured'
_exptl_crystal_description block
_exptl_crystal_size_max 0.250
_exptl_crystal_size_mid 0.250
_exptl_crystal_size_min 0.100
_refine_diff_density_max 0.36
_refine_diff_density_min -0.29
_refine_ls_extinction_method none
_refine_ls_goodness_of_fit_ref 0.904
_refine_ls_hydrogen_treatment noref
_refine_ls_number_parameters 118
_refine_ls_number_reflns 1609
_refine_ls_R_factor_gt 0.0306
_refine_ls_shift/su_max 0.0015
_refine_ls_structure_factor_coef Fsqd
_refine_ls_weighting_details 'w = 1/[\s^2^(Fo^2^) + (0.05000(Max(Fo^2^,0) + 2Fc^2^)/3)^2^]'
_refine_ls_weighting_scheme calc
_refine_ls_wR_factor_ref 0.0794
_reflns_number_gt 1366
_reflns_number_total 1609
_reflns_threshold_expression F^2^>2.0\s(F^2^)
_cod_data_source_file b611814c.txt
_cod_data_source_block 4
_cod_original_cell_volume 355(2)
_cod_original_sg_symbol_H-M 'P -1 '
_cod_original_formula_sum 'C16 H4 F6 N2 S2 '
_cod_database_code 7202479

loop_
_symmetry_equiv_pos_as_xyz
x,y,z
-x,-y,-z

loop_
_atom_site_label
_atom_site_type_symbol
_atom_site_fract_x
_atom_site_fract_y
_atom_site_fract_z
_atom_site_U_iso_or_equiv
_atom_site_adp_type
_atom_site_occupancy
_atom_site_calc_flag
_atom_site_refinement_flags
_atom_site_disorder_assembly
_atom_site_disorder_group
S(1) S -0.2128(1) 0.22498(6) 1.08417(3) 0.0135(1) Uani 1.00 d . . .
F(1) F -0.0957(3) 0.5109(2) 0.62448(7) 0.0213(3) Uani 1.00 d . . .
F(2) F 0.2119(3) 0.1986(2) 0.52629(6) 0.0214(3) Uani 1.00 d . . .
F(3) F 0.4151(3) -0.2877(1) 0.75536(6) 0.0184(2) Uani 1.00 d . . .
N(1) N -0.0541(3) 0.1899(2) 0.91430(9) 0.0134(3) Uani 1.00 d . . .
C(1) C -0.0644(4) 0.1085(2) 0.9929(1) 0.0130(4) Uani 1.00 d . . .
C(2) C 0.0879(4) 0.0311(3) 0.8666(1) 0.0132(4) Uani 1.00 d . . .
C(3) C 0.1298(4) 0.0696(3) 0.7775(1) 0.0129(4) Uani 1.00 d . . .
C(4) C 0.0014(4) 0.2758(3) 0.7424(1) 0.0148(4) Uani 1.00 d . . .
C(5) C 0.0300(4) 0.3139(3) 0.6590(1) 0.0152(4) Uani 1.00 d . . .
C(6) C 0.1874(4) 0.1529(3) 0.6078(1) 0.0154(4) Uani 1.00 d . . .
C(7) C 0.3167(4) -0.0516(3) 0.6397(1) 0.0155(4) Uani 1.00 d . . .
C(8) C 0.2849(4) -0.0869(3) 0.7238(1) 0.0142(4) Uani 1.00 d . . .
H(1) H -0.1078 0.3888 0.7767 0.0180 Uiso 1.00 calc . . .
H(2) H 0.4259 -0.1639 0.6048 0.0192 Uiso 1.00 calc . . .

loop_
_atom_site_aniso_label
_atom_site_aniso_U_11
_atom_site_aniso_U_22
_atom_site_aniso_U_33
_atom_site_aniso_U_12
_atom_site_aniso_U_13
_atom_site_aniso_U_23
S(1) 0.0165(2) 0.0124(2) 0.0117(2) 0.0004(1) 0.0036(1) -0.0004(1)
F(1) 0.0315(6) 0.0142(5) 0.0176(5) 0.0043(4) 0.0041(4) 0.0051(4)
F(2) 0.0304(6) 0.0228(5) 0.0114(5) -0.0004(4) 0.0057(4) 0.0021(4)
F(3) 0.0261(5) 0.0131(5) 0.0153(5) 0.0051(4) 0.0045(4) 0.0019(4)
N(1) 0.0134(6) 0.0142(6) 0.0127(7) -0.0009(5) 0.0020(5) -0.0002(5)
C(1) 0.0119(7) 0.0141(8) 0.0131(8) -0.0016(6) 0.0018(6) -0.0015(6)
C(2) 0.0123(7) 0.0138(7) 0.0129(8) -0.0017(6) -0.0001(6) -0.0004(6)
C(3) 0.0120(7) 0.0144(7) 0.0123(8) -0.0025(6) 0.0011(6) -0.0007(6)
C(4) 0.0146(7) 0.0136(7) 0.0162(8) -0.0007(6) 0.0027(6) -0.0013(6)
C(5) 0.0171(8) 0.0124(7) 0.0160(8) -0.0015(6) 0.0004(6) 0.0022(6)
C(6) 0.0169(8) 0.0188(8) 0.0112(8) -0.0044(6) 0.0023(6) 0.0009(6)
C(7) 0.0158(7) 0.0151(8) 0.0156(8) -0.0011(6) 0.0030(6) -0.0025(6)
C(8) 0.0142(7) 0.0117(7) 0.0168(8) -0.0015(6) 0.0014(6) 0.0006(6)

loop_
_atom_type_symbol
_atom_type_description
_atom_type_scat_dispersion_real
_atom_type_scat_dispersion_imag
_atom_type_scat_source
C C 0.003 0.002
;International Tables for Crystallography
(1992, Vol. C, Tables 4.2.6.8 and 6.1.1.1)
;
H H 0.000 0.000
;International Tables for Crystallography
(1992, Vol. C, Table 6.1.1.2)
;
N N 0.006 0.003
;International Tables for Crystallography
(1992, Vol. C, Tables 4.2.6.8 and 6.1.1.1)
;
S S 0.125 0.123
;International Tables for Crystallography
(1992, Vol. C, Tables 4.2.6.8 and 6.1.1.1)
;
F F 0.017 0.010
;International Tables for Crystallography
(1992, Vol. C, Tables 4.2.6.8 and 6.1.1.1)
;

loop_
_geom_angle_atom_site_label_1
_geom_angle_atom_site_label_2
_geom_angle_atom_site_label_3
_geom_angle
_geom_angle_site_symmetry_1
_geom_angle_site_symmetry_2
_geom_angle_site_symmetry_3
_geom_angle_publ_flag
C(1) S(1) C(2) 88.18(7) . . 2_557 yes
C(1) N(1) C(2) 108.4(1) . . . yes
S(1) C(1) N(1) 132.6(1) . . . yes
S(1) C(1) C(1) 109.5(2) . . 2_557 yes
N(1) C(1) C(1) 117.9(2) . . 2_557 yes
S(1) C(2) N(1) 116.0(1) 2_557 . . yes
S(1) C(2) C(3) 123.2(1) 2_557 . . yes
N(1) C(2) C(3) 120.8(1) . . . yes
C(2) C(3) C(4) 119.0(1) . . . yes
C(2) C(3) C(8) 124.3(1) . . . yes
C(4) C(3) C(8) 116.7(1) . . . yes
C(3) C(4) C(5) 120.0(2) . . . yes
F(1) C(5) C(4) 120.4(1) . . . yes
F(1) C(5) C(6) 118.3(1) . . . yes
C(4) C(5) C(6) 121.3(1) . . . yes
F(2) C(6) C(5) 119.1(1) . . . yes
F(2) C(6) C(7) 120.3(1) . . . yes
C(5) C(6) C(7) 120.6(1) . . . yes
C(6) C(7) C(8) 117.3(1) . . . yes
F(3) C(8) C(3) 118.6(1) . . . yes
F(3) C(8) C(7) 117.3(1) . . . yes
C(3) C(8) C(7) 124.1(1) . . . yes

loop_
_geom_bond_atom_site_label_1
_geom_bond_atom_site_label_2
_geom_bond_distance
_geom_bond_site_symmetry_1
_geom_bond_site_symmetry_2
_geom_bond_publ_flag
S(1) C(1) 1.719(2) . . yes
S(1) C(2) 1.760(2) . 2_557 yes
F(1) C(5) 1.351(2) . . yes
F(2) C(6) 1.344(2) . . yes
F(3) C(8) 1.358(2) . . yes
N(1) C(1) 1.361(2) . . yes
N(1) C(2) 1.318(2) . . yes
C(1) C(1) 1.376(3) . 2_557 yes
C(2) C(3) 1.468(2) . . yes
C(3) C(4) 1.405(2) . . yes
C(3) C(8) 1.390(2) . . yes
C(4) C(5) 1.367(2) . . yes
C(5) C(6) 1.385(2) . . yes
C(6) C(7) 1.378(2) . . yes
C(7) C(8) 1.377(2) . . yes

loop_
_geom_contact_atom_site_label_1
_geom_contact_atom_site_label_2
_geom_contact_distance
_geom_contact_site_symmetry_1
_geom_contact_site_symmetry_2
_geom_contact_publ_flag
S(1) C(1) 3.464(4) . 1_455 ?
F(1) F(3) 2.961(2) . 1_565 ?
F(1) F(2) 2.980(1) . 2_566 ?
F(1) F(3) 3.081(2) . 1_465 ?
F(1) C(7) 3.182(2) . 1_565 ?
F(1) C(8) 3.214(2) . 1_565 ?
F(1) C(7) 3.310(2) . 1_465 ?
F(1) F(2) 3.533(3) . 1_455 ?
F(1) C(6) 3.587(3) . 1_455 ?
F(2) F(2) 3.047(2) . 2_556 ?
F(2) F(2) 3.240(2) . 2_656 ?
F(2) C(7) 3.248(2) . 2_556 ?
F(2) C(6) 3.292(2) . 2_556 ?
F(2) C(7) 3.392(2) . 2_656 ?
F(3) C(4) 3.180(2) . 1_545 ?
F(3) C(5) 3.185(2) . 1_545 ?
F(3) C(4) 3.298(2) . 1_645 ?
F(3) C(3) 3.576(3) . 1_655 ?
F(3) C(2) 3.579(3) . 1_655 ?
N(1) C(2) 3.429(4) . 1_455 ?
C(3) C(8) 3.390(4) . 1_455 ?
C(4) C(7) 3.592(3) . 1_455 ?
C(5) C(6) 3.386(4) . 1_455 ?

loop_
_geom_torsion_atom_site_label_1
_geom_torsion_atom_site_label_2
_geom_torsion_atom_site_label_3
_geom_torsion_atom_site_label_4
_geom_torsion
_geom_torsion_site_symmetry_1
_geom_torsion_site_symmetry_2
_geom_torsion_site_symmetry_3
_geom_torsion_site_symmetry_4
_geom_torsion_publ_flag
S(1) C(1) N(1) C(2) 179.8(1) . . . . yes
S(1) C(1) C(1) S(1) -180.0 . . 2_557 2_557 yes
S(1) C(1) C(1) N(1) 0.0(2) . . 2_557 2_557 yes
S(1) C(2) N(1) C(1) -0.3(2) . 2_557 2_557 2_557 yes
S(1) C(2) C(3) C(4) -176.1(1) . 2_557 2_557 2_557 yes
S(1) C(2) C(3) C(8) 2.8(2) . 2_557 2_557 2_557 yes
F(1) C(5) C(4) C(3) 179.4(1) . . . . yes
F(1) C(5) C(6) F(2) 0.5(2) . . . . yes
F(1) C(5) C(6) C(7) -179.4(1) . . . . yes
F(2) C(6) C(5) C(4) -179.5(1) . . . . yes
F(2) C(6) C(7) C(8) 179.6(1) . . . . yes
F(3) C(8) C(3) C(2) -1.6(2) . . . . yes
F(3) C(8) C(3) C(4) 179.5(1) . . . . yes
F(3) C(8) C(7) C(6) -179.4(1) . . . . yes
N(1) C(1) S(1) C(2) 179.8(2) . . . 2_557 yes
N(1) C(1) C(1) N(1) -180.0 . . 2_557 2_557 yes
N(1) C(2) S(1) C(1) -0.3(1) . . 2_557 2_557 yes
N(1) C(2) C(3) C(4) -2.8(2) . . . . yes
N(1) C(2) C(3) C(8) 178.3(1) . . . . yes
C(1) S(1) C(2) C(3) 179.2(1) . . 2_557 2_557 yes
C(1) N(1) C(2) C(3) 179.3(1) . . . . yes
C(1) C(1) S(1) C(2) 0.1(2) . 2_557 2_557 . yes
C(1) C(1) N(1) C(2) 0.2(2) . 2_557 2_557 2_557 yes
C(2) C(3) C(4) C(5) -178.5(1) . . . . yes
C(2) C(3) C(8) C(7) 178.5(1) . . . . yes
C(3) C(4) C(5) C(6) -0.6(3) . . . . yes
C(3) C(8) C(7) C(6) 0.4(2) . . . . yes
C(4) C(3) C(8) C(7) -0.4(2) . . . . yes
C(4) C(5) C(6) C(7) 0.6(3) . . . . yes
C(5) C(4) C(3) C(8) 0.5(2) . . . . yes
C(5) C(6) C(7) C(8) -0.5(2) . . . . yes
C(5) C(6) C(7) C(8) -0.5(2) . . . . yes
